data_4120556
loop_
_publ_author_name
'Dohner, Emma R.'
'Hoke, Eric T.'
'Karunadasa, Hemamala I.'

_publ_section_title
;
 Self-assembly of broadband white-light emitters.
;
_journal_issue 5
_journal_name_full 'Journal of the American Chemical Society'
_journal_page_first 1718
_journal_page_last 1721
_journal_paper_doi 10.1021/ja411045r
_journal_volume 136
_journal_year 2014
_chemical_formula_sum 'C4 H14 Br4 N2 Pb'
_chemical_formula_weight 617.00
_chemical_name_common '[PbBr4](NMPDA)'
_space_group_crystal_system monoclinic
_space_group_IT_number 14
_space_group_name_Hall '-P 2ybc'
_space_group_name_H-M_alt 'P 1 21/c 1'
_symmetry_space_group_name_Hall '-P 2ybc'
_symmetry_space_group_name_H-M 'P 1 21/c 1'
_atom_sites_solution_hydrogens geom
_atom_sites_solution_primary direct
_atom_sites_solution_secondary difmap
_cell_angle_alpha 90
_cell_angle_beta 101.695(2)
_cell_angle_gamma 90
_cell_formula_units_Z 4
_cell_length_a 8.3162(4)
_cell_length_b 8.3161(3)
_cell_length_c 20.1181(9)
_cell_measurement_reflns_used 9916
_cell_measurement_temperature 100.(2)
_cell_measurement_theta_max 25.3949
_cell_measurement_theta_min 2.6585
_cell_volume 1362.45(10)
_computing_cell_refinement 'SAINT V8.18C (Bruker AXS Inc., 2011)'
_computing_data_reduction 'SAINT V8.18C (Bruker AXS Inc., 2011)'
_computing_structure_refinement 'SHELXL-97 (Sheldrick, 2008)'
_computing_structure_solution 'SHELXS-97 (Sheldrick, 2008)'
_diffrn_ambient_temperature 100.(2)
_diffrn_detector_area_resol_mean 10.4167
_diffrn_measured_fraction_theta_full 0.995
_diffrn_measured_fraction_theta_max 0.995
_diffrn_radiation_wavelength 0.71073
_diffrn_reflns_av_R_equivalents 0.0452
_diffrn_reflns_av_sigmaI/netI 0.0296
_diffrn_reflns_limit_h_max 9
_diffrn_reflns_limit_h_min -9
_diffrn_reflns_limit_k_max 9
_diffrn_reflns_limit_k_min -9
_diffrn_reflns_limit_l_max 23
_diffrn_reflns_limit_l_min -23
_diffrn_reflns_number 16003
_diffrn_reflns_theta_full 25.02
_diffrn_reflns_theta_max 25.02
_diffrn_reflns_theta_min 2.07
_exptl_absorpt_coefficient_mu 24.072
_exptl_absorpt_correction_T_max 0.79
_exptl_absorpt_correction_T_min 0.42
_exptl_absorpt_correction_type multi-scan
_exptl_absorpt_process_details 'SADABS V2008/1 (Bruker AXS Inc.)'
_exptl_crystal_colour colourless
_exptl_crystal_density_diffrn 3.008
_exptl_crystal_density_method 'not measured'
_exptl_crystal_description plate
_exptl_crystal_F_000 1096
_exptl_crystal_size_max 0.050
_exptl_crystal_size_mid 0.020
_exptl_crystal_size_min 0.010
_refine_diff_density_max 6.863
_refine_diff_density_min -5.756
_refine_ls_extinction_method none
_refine_ls_goodness_of_fit_ref 1.161
_refine_ls_hydrogen_treatment constr
_refine_ls_matrix_type full
_refine_ls_number_parameters 160
_refine_ls_number_reflns 2467
_refine_ls_number_restraints 164
_refine_ls_restrained_S_all 1.126
_refine_ls_R_factor_all 0.0822
_refine_ls_R_factor_gt 0.0755
_refine_ls_shift/su_max 0.001
_refine_ls_shift/su_mean 0.000
_refine_ls_structure_factor_coef Fsqd
_refine_ls_weighting_details 'calc w=1/[\s^2^(Fo^2^)+(0.0001P)^2^+161.2138P] where P=(Fo^2^+2Fc^2^)/3'
_refine_ls_weighting_scheme calc
_refine_ls_wR_factor_gt 0.1719
_refine_ls_wR_factor_ref 0.1748
_reflns_number_gt 2166
_reflns_number_total 2467
_reflns_threshold_expression >2sigma(I)
_cod_data_source_file ja411045r_si_003.cif
_cod_data_source_block I
_cod_database_code 4120556

loop_
_space_group_symop_operation_xyz
'x, y, z'
'-x, y+1/2, -z+1/2'
'-x, -y, -z'
'x, -y-1/2, z-1/2'

loop_
_atom_site_type_symbol
_atom_site_label
_atom_site_fract_x
_atom_site_fract_y
_atom_site_fract_z
_atom_site_U_iso_or_equiv
_atom_site_adp_type
_atom_site_calc_flag
_atom_site_refinement_flags
_atom_site_occupancy
_atom_site_disorder_assembly
_atom_site_disorder_group
Pb Pb1 0.75041(10) 0.35439(12) 0.25091(5) 0.0259(3) Uani d . 1.0 . 4
Br Br1 0.8153(5) 0.3747(4) 0.40399(16) 0.0610(10) Uani d . 1.0 A 4
Br Br2 0.5383(4) 0.6422(4) 0.24951(17) 0.0515(8) Uani d . 1.0 . 4
Br Br3 0.6822(5) 0.3336(5) 0.09924(16) 0.0693(12) Uani d . 1.0 B 4
Br Br4 1.0276(4) 0.5707(4) 0.24287(18) 0.0515(8) Uani d . 1.0 . 4
N N2 0.454(9) 0.112(9) 0.949(5) 0.09(2) Uani d PDU 0.37(3) C 1
H H1A 0.5359 0.0964 0.9257 0.136 Uiso calc PR 0.37(3) C 1
H H1B 0.4532 0.0306 0.9787 0.136 Uiso calc PR 0.37(3) C 1
H H1C 0.4702 0.2073 0.9716 0.136 Uiso calc PR 0.37(3) C 1
C C5 0.288(9) 0.117(8) 0.898(4) 0.059(12) Uani d PDU 0.37(3) C 1
H H1D 0.3015 0.1134 0.8506 0.071 Uiso calc PR 0.37(3) C 1
H H1E 0.2134 0.0306 0.9068 0.071 Uiso calc PR 0.37(3) C 1
C C4 0.232(10) 0.283(8) 0.918(3) 0.053(11) Uani d PDU 0.37(3) C 1
H H3A 0.1146 0.3025 0.898 0.063 Uiso calc PR 0.37(3) C 1
H H3B 0.299 0.3706 0.9039 0.063 Uiso calc PR 0.37(3) C 1
C C3 0.262(12) 0.266(11) 0.995(3) 0.049(11) Uani d PDU 0.37(3) C 1
H H4A 0.2301 0.1571 1.0078 0.059 Uiso calc PR 0.37(3) C 1
H H4B 0.3802 0.2821 1.0154 0.059 Uiso calc PR 0.37(3) C 1
N N1 0.158(8) 0.394(6) 1.021(2) 0.045(11) Uani d PDU 0.37(3) C 1
H H5A 0.1849 0.4921 1.0054 0.054 Uiso calc PR 0.37(3) C 1
H H5B 0.05 0.3742 1.0022 0.054 Uiso calc PR 0.37(3) C 1
C C1 0.174(12) 0.407(10) 1.098(3) 0.055(17) Uani d PDU 0.37(3) C 1
H H2A 0.2829 0.4488 1.1186 0.083 Uiso calc PR 0.37(3) C 1
H H2B 0.1598 0.3003 1.1168 0.083 Uiso calc PR 0.37(3) C 1
H H2C 0.0894 0.4798 1.108 0.083 Uiso calc PR 0.37(3) C 1
C C1A 0.140(6) 0.316(7) 1.124(2) 0.066(15) Uani d PDU 0.63(3) C 2
H H1A1 0.0418 0.3595 1.0936 0.1 Uiso calc PR 0.63(3) C 2
H H1A2 0.1916 0.3997 1.1549 0.1 Uiso calc PR 0.63(3) C 2
H H1A3 0.1087 0.2253 1.1494 0.1 Uiso calc PR 0.63(3) C 2
N N1A 0.260(4) 0.259(5) 1.0813(17) 0.055(9) Uani d PDU 0.63(3) C 2
H H1A4 0.2791 0.1514 1.0909 0.066 Uiso calc PR 0.63(3) C 2
H H1A5 0.357 0.3118 1.0967 0.066 Uiso calc PR 0.63(3) C 2
C C3A 0.220(8) 0.275(8) 1.0048(18) 0.055(9) Uani d PDU 0.63(3) C 2
H H3A1 0.2499 0.3843 0.9917 0.066 Uiso calc PR 0.63(3) C 2
H H3A2 0.1004 0.2603 0.9877 0.066 Uiso calc PR 0.63(3) C 2
C C4A 0.316(7) 0.149(6) 0.974(2) 0.064(9) Uani d PDU 0.63(3) C 2
H H4A1 0.2691 0.0399 0.976 0.077 Uiso calc PR 0.63(3) C 2
H H4A2 0.4333 0.1482 0.996 0.077 Uiso calc PR 0.63(3) C 2
C C5A 0.289(7) 0.211(6) 0.901(2) 0.068(10) Uani d PDU 0.63(3) C 2
H H5A1 0.1712 0.2177 0.879 0.081 Uiso calc PR 0.63(3) C 2
H H5A2 0.3422 0.3167 0.8977 0.081 Uiso calc PR 0.63(3) C 2
N N2A 0.377(5) 0.075(5) 0.871(2) 0.061(10) Uani d PDU 0.63(3) C 2
H H2A1 0.303 0.0211 0.8391 0.091 Uiso calc PR 0.63(3) C 2
H H2A2 0.4228 0.0066 0.9045 0.091 Uiso calc PR 0.63(3) C 2
H H2A3 0.4565 0.1176 0.851 0.091 Uiso calc PR 0.63(3) C 2

loop_
_atom_site_aniso_label
_atom_site_aniso_U_11
_atom_site_aniso_U_22
_atom_site_aniso_U_33
_atom_site_aniso_U_12
_atom_site_aniso_U_13
_atom_site_aniso_U_23
Pb1 0.0231(4) 0.0222(4) 0.0337(5) -0.0005(4) 0.0088(4) 0.0012(4)
Br1 0.087(3) 0.0470(19) 0.0431(17) 0.0013(19) -0.0021(18) 0.0004(15)
Br2 0.0515(18) 0.0412(15) 0.0660(19) 0.0234(15) 0.0213(15) 0.0058(17)
Br3 0.086(3) 0.072(3) 0.0423(17) -0.041(2) -0.0031(18) 0.0088(17)
Br4 0.0483(17) 0.0419(15) 0.066(2) -0.0222(15) 0.0170(15) -0.0080(16)
N2 0.08(3) 0.05(4) 0.12(4) 0.01(3) -0.02(3) -0.01(4)
C5 0.07(2) 0.05(2) 0.06(2) 0.02(2) 0.00(2) -0.02(2)
C4 0.06(2) 0.05(2) 0.046(17) 0.01(2) 0.006(19) -0.025(19)
C3 0.06(3) 0.04(2) 0.048(17) 0.01(2) 0.010(19) -0.008(18)
N1 0.06(3) 0.04(2) 0.041(19) 0.00(2) 0.02(2) 0.001(19)
C1 0.07(4) 0.05(4) 0.04(2) -0.01(3) 0.01(3) -0.01(3)
C1A 0.08(3) 0.06(3) 0.04(2) 0.05(3) -0.032(17) -0.03(2)
N1A 0.05(2) 0.06(2) 0.058(14) -0.021(17) 0.014(15) 0.025(16)
C3A 0.06(2) 0.044(18) 0.057(14) 0.002(17) -0.002(15) 0.007(16)
C4A 0.06(2) 0.057(19) 0.070(15) 0.007(17) 0.000(16) 0.002(16)
C5A 0.06(2) 0.08(3) 0.062(16) -0.01(2) -0.002(17) -0.004(19)
N2A 0.034(19) 0.07(2) 0.08(2) -0.030(18) 0.015(18) 0.00(2)

loop_
_atom_type_symbol
_atom_type_description
_atom_type_scat_dispersion_real
_atom_type_scat_dispersion_imag
_atom_type_scat_source
C C 0.0033 0.0016 'International Tables Vol C Tables 4.2.6.8 and 6.1.1.4'
H H 0.0000 0.0000 'International Tables Vol C Tables 4.2.6.8 and 6.1.1.4'
Br Br -0.2901 2.4595 'International Tables Vol C Tables 4.2.6.8 and 6.1.1.4'
N N 0.0061 0.0033 'International Tables Vol C Tables 4.2.6.8 and 6.1.1.4'
Pb Pb -3.3944 10.1111 'International Tables Vol C Tables 4.2.6.8 and 6.1.1.4'

loop_
_geom_angle_atom_site_label_1
_geom_angle_atom_site_label_2
_geom_angle_atom_site_label_3
_geom_angle_site_symmetry_1
_geom_angle_site_symmetry_3
_geom_angle
Br4 Pb1 Br2 . . 88.70(11)
Br4 Pb1 Br2 . 2_645 176.54(10)
Br2 Pb1 Br2 . 2_645 90.03(3)
Br4 Pb1 Br4 . 2_745 90.04(3)
Br2 Pb1 Br4 . 2_745 177.72(11)
Br2 Pb1 Br4 2_645 2_745 91.34(11)
Br4 Pb1 Br3 . . 88.17(10)
Br2 Pb1 Br3 . . 92.73(12)
Br2 Pb1 Br3 2_645 . 88.67(10)
Br4 Pb1 Br3 2_745 . 89.13(12)
Br4 Pb1 Br1 . . 92.38(11)
Br2 Pb1 Br1 . . 86.99(10)
Br2 Pb1 Br1 2_645 . 90.76(11)
Br4 Pb1 Br1 2_745 . 91.17(10)
Br3 Pb1 Br1 . . 179.37(11)
Pb1 Br2 Pb1 . 2_655 162.63(13)
Pb1 Br4 Pb1 . 2_755 164.28(13)
C4 C5 N2 . . 98.(3)
C5 C4 C3 . . 100.(3)
N1 C3 C4 . . 107.(4)
C1 N1 C3 . . 117.(4)
C1A N1A C3A . . 121.(3)
N1A C3A C4A . . 109.(3)
C3A C4A C5A . . 100.(3)
N2A C5A C4A . . 98.(3)

loop_
_geom_bond_atom_site_label_1
_geom_bond_atom_site_label_2
_geom_bond_site_symmetry_2
_geom_bond_distance
Pb1 Br4 . 2.954(3)
Pb1 Br2 . 2.970(3)
Pb1 Br2 2_645 2.978(3)
Pb1 Br4 2_745 2.983(3)
Pb1 Br3 . 2.993(3)
Pb1 Br1 . 3.022(3)
Br2 Pb1 2_655 2.978(3)
Br4 Pb1 2_755 2.983(3)
N2 C5 . 1.535(19)
C5 C4 . 1.532(19)
C4 C3 . 1.535(19)
C3 N1 . 1.528(19)
N1 C1 . 1.528(19)
C1A N1A . 1.51(3)
N1A C3A . 1.51(3)
C3A C4A . 1.53(3)
C4A C5A . 1.53(3)
C5A N2A . 1.53(3)

loop_
_geom_torsion_atom_site_label_1
_geom_torsion_atom_site_label_2
_geom_torsion_atom_site_label_3
_geom_torsion_atom_site_label_4
_geom_torsion_site_symmetry_1
_geom_torsion_site_symmetry_4
_geom_torsion
Br3 Pb1 Br2 Pb1 . 2_655 90.0(4)
Br1 Pb1 Br2 Pb1 . 2_655 -89.4(4)
Br2 Pb1 Br4 Pb1 . 2_755 20.5(5)
Br4 Pb1 Br4 Pb1 2_745 2_755 -157.6(6)
Br3 Pb1 Br4 Pb1 . 2_755 113.3(5)
Br1 Pb1 Br4 Pb1 . 2_755 -66.4(5)
N2 C5 C4 C3 . . -49.(8)
C5 C4 C3 N1 . . -160.(8)
C4 C3 N1 C1 . . -177.(8)
C1A N1A C3A C4A . . -155.(5)
N1A C3A C4A C5A . . -168.(5)
C3A C4A C5A N2A . . -176.(5)
